data_7117296
loop_
_publ_author_name
'Chao Huang'
'Jie Wu'
'Chuanjun Song'
'Ran Ding'
'Yan Qiao'
'Hongwei Hou'
'Junbiao Chang'
'Yaoting Fan'

_publ_section_title
;
 Reversible conversion of valence-tautomeric copper metal-organic
 frameworks dependent single-crystal-to-single-crystal
 oxidation/reduction: a redox-switchable catalyst for C-H bonds activation
 reaction
;
_journal_name_full Chem.Commun.
_journal_page_first 10353
_journal_paper_doi 10.1039/C5cc02432C
_journal_volume 51
_journal_year 2015
_chemical_formula_moiety 'C6 H7 Cu2 N9 O2.50'
_chemical_formula_sum 'C6 H7 Cu2 N9 O2.5'
_chemical_formula_weight 372.29
_chemical_name_systematic 'Cu(I) complex'
_chemical_properties_physical 'Air-sensitive, Heat-sensitive, Oxygen-sensitive'
_space_group_IT_number 15
_symmetry_cell_setting monoclinic
_symmetry_space_group_name_Hall '-C 2yc'
_symmetry_space_group_name_H-M 'C 1 2/c 1'
_atom_sites_solution_hydrogens geom
_atom_sites_solution_primary direct
_atom_sites_solution_secondary difmap
_audit_creation_method SHELXL-97
_audit_update_record
;
2015-01-03 deposited with the CCDC.
2015-05-06 downloaded from the CCDC.
;
_cell_angle_alpha 90.00
_cell_angle_beta 118.79(3)
_cell_angle_gamma 90.00
_cell_formula_units_Z 8
_cell_length_a 24.258(5)
_cell_length_b 9.4877(19)
_cell_length_c 16.473(3)
_cell_measurement_reflns_used 5358
_cell_measurement_temperature 293(2)
_cell_measurement_theta_max 27.9043
_cell_measurement_theta_min 1.9157
_cell_volume 3322.7(15)
_computing_cell_refinement 'CrystalClear (Rigaku/MSC Inc., 2006)'
_computing_data_collection 'CrystalClear (Rigaku/MSC Inc., 2006)'
_computing_data_reduction 'CrystalClear (Rigaku/MSC Inc., 2006)'
_computing_molecular_graphics SHELXTL
_computing_publication_material SHELXTL
_computing_structure_refinement 'SHELXL-97 (Sheldrick, 1997)'
_computing_structure_solution 'SHELXS-97 (Sheldrick, 1990)'
_diffrn_ambient_temperature 293(2)
_diffrn_detector_area_resol_mean 28.5714
_diffrn_measured_fraction_theta_full 0.998
_diffrn_measured_fraction_theta_max 0.998
_diffrn_measurement_device_type Saturn724
_diffrn_measurement_method dtprofit.ref
_diffrn_radiation_monochromator graphite
_diffrn_radiation_source 'fine-focus sealed tube'
_diffrn_radiation_type MoK\a
_diffrn_radiation_wavelength 0.71073
_diffrn_reflns_av_R_equivalents 0.0278
_diffrn_reflns_av_sigmaI/netI 0.0223
_diffrn_reflns_limit_h_max 29
_diffrn_reflns_limit_h_min -29
_diffrn_reflns_limit_k_max 11
_diffrn_reflns_limit_k_min -11
_diffrn_reflns_limit_l_max 19
_diffrn_reflns_limit_l_min -18
_diffrn_reflns_number 12534
_diffrn_reflns_theta_full 25.50
_diffrn_reflns_theta_max 25.50
_diffrn_reflns_theta_min 2.35
_diffrn_standards_number 4190
_exptl_absorpt_coefficient_mu 2.574
_exptl_absorpt_correction_T_max 1.0000
_exptl_absorpt_correction_T_min 0.8205
_exptl_absorpt_correction_type numerical
_exptl_absorpt_process_details 'CrystalClear (Rigaku/MSC Inc., 2006)'
_exptl_crystal_colour Yellow
_exptl_crystal_density_diffrn 1.488
_exptl_crystal_density_method 'not measured'
_exptl_crystal_description Block
_exptl_crystal_F_000 1472
_exptl_crystal_size_max 0.3
_exptl_crystal_size_mid 0.3
_exptl_crystal_size_min 0.2
_refine_diff_density_max 1.172
_refine_diff_density_min -0.997
_refine_diff_density_rms 0.198
_refine_ls_extinction_method none
_refine_ls_goodness_of_fit_ref 1.203
_refine_ls_hydrogen_treatment mixed
_refine_ls_matrix_type full
_refine_ls_number_parameters 181
_refine_ls_number_reflns 3087
_refine_ls_number_restraints 18
_refine_ls_restrained_S_all 1.210
_refine_ls_R_factor_all 0.0565
_refine_ls_R_factor_gt 0.0539
_refine_ls_shift/su_max 0.014
_refine_ls_shift/su_mean 0.001
_refine_ls_structure_factor_coef Fsqd
_refine_ls_weighting_details 'calc w=1/[\s^2^(Fo^2^)+(0.0934P)^2^+18.3884P] where P=(Fo^2^+2Fc^2^)/3'
_refine_ls_weighting_scheme calc
_refine_ls_wR_factor_gt 0.1665
_refine_ls_wR_factor_ref 0.1689
_reflns_number_gt 2881
_reflns_number_total 3087
_reflns_threshold_expression >2sigma(I)
_cod_data_source_file c5cc02432c2.cif
_cod_data_source_block a
_cod_original_cell_volume 3322.7(12)
_cod_original_sg_symbol_Hall '-C 2yc  '
_cod_original_sg_symbol_H-M 'C2/c  '
_cod_original_formula_sum 'C6 H7 Cu2 N9 O2.50'
_cod_database_code 7117296

loop_
_symmetry_equiv_pos_as_xyz
'x, y, z'
'-x, y, -z+1/2'
'x+1/2, y+1/2, z'
'-x+1/2, y+1/2, -z+1/2'
'-x, -y, -z'
'x, -y, z-1/2'
'-x+1/2, -y+1/2, -z'
'x+1/2, -y+1/2, z-1/2'

loop_
_atom_site_label
_atom_site_type_symbol
_atom_site_fract_x
_atom_site_fract_y
_atom_site_fract_z
_atom_site_U_iso_or_equiv
_atom_site_adp_type
_atom_site_occupancy
_atom_site_symmetry_multiplicity
_atom_site_calc_flag
_atom_site_refinement_flags
_atom_site_disorder_assembly
_atom_site_disorder_group
Cu1 Cu 0.04272(3) 0.17662(6) 0.03882(4) 0.0242(2) Uani 1 1 d . . .
Cu2 Cu 0.04255(3) 0.38483(6) 0.37785(4) 0.0251(2) Uani 1 1 d . . .
O1 O 0.2311(7) 0.8759(16) 0.6898(11) 0.195(5) Uani 1 1 d U . .
O2 O 0.3816(13) 0.916(3) 0.8489(19) 0.329(12) Uani 1 1 d U . .
N1 N 0.13703(19) 0.0186(5) 0.5300(3) 0.0303(10) Uani 1 1 d . . .
N2 N 0.07927(18) 0.0066(5) 0.5216(3) 0.0257(9) Uani 1 1 d . . .
N3 N 0.04633(18) 0.1198(4) 0.4829(3) 0.0219(9) Uani 1 1 d . . .
N4 N 0.08149(18) 0.2100(4) 0.4640(3) 0.0233(8) Uani 1 1 d . . .
N5 N 0.08264(18) 0.3183(4) 0.2988(3) 0.0222(9) Uani 1 1 d . . .
N6 N 0.04816(18) 0.3015(5) 0.2069(3) 0.0229(9) Uani 1 1 d . . .
N7 N 0.08206(19) 0.2366(5) 0.1764(3) 0.0261(9) Uani 1 1 d . . .
N8 N 0.13992(18) 0.2109(5) 0.2476(3) 0.0274(9) Uani 1 1 d . . .
N9 N 0.0440(2) 0.4345(6) -0.0712(4) 0.0458(13) Uani 1 1 d . . .
C1 C 0.2509(2) 0.3028(6) 0.4230(3) 0.0249(11) Uani 1 1 d . . .
H1 H 0.2514 0.3390 0.3709 0.030 Uiso 1 1 calc R . .
C2 C 0.1937(2) 0.2566(5) 0.4147(3) 0.0228(10) Uani 1 1 d . . .
C3 C 0.1928(2) 0.2031(5) 0.4938(3) 0.0235(10) Uani 1 1 d . . .
C4 C 0.1367(2) 0.1450(5) 0.4934(3) 0.0219(10) Uani 1 1 d . . .
C5 C 0.1379(2) 0.2608(5) 0.3216(3) 0.0222(10) Uani 1 1 d . . .
C6 C 0.0436(3) 0.3319(5) -0.0363(4) 0.0265(11) Uani 1 1 d . . .
O3 O 0.412(2) 0.687(5) 0.736(3) 0.33(2) Uani 0.50 1 d PU . .

loop_
_atom_site_aniso_label
_atom_site_aniso_U_11
_atom_site_aniso_U_22
_atom_site_aniso_U_33
_atom_site_aniso_U_23
_atom_site_aniso_U_13
_atom_site_aniso_U_12
Cu1 0.0225(4) 0.0254(4) 0.0273(4) -0.0004(2) 0.0141(3) 0.0013(2)
Cu2 0.0241(4) 0.0243(4) 0.0257(4) -0.0037(2) 0.0111(3) -0.0010(2)
O1 0.175(8) 0.214(9) 0.204(9) 0.059(7) 0.098(7) 0.006(7)
O2 0.326(14) 0.325(15) 0.327(14) 0.023(9) 0.151(10) -0.021(9)
N1 0.0164(19) 0.035(2) 0.040(2) 0.012(2) 0.0141(18) 0.0016(18)
N2 0.0156(18) 0.028(2) 0.033(2) 0.0061(18) 0.0113(17) -0.0015(17)
N3 0.0149(18) 0.024(2) 0.028(2) 0.0026(16) 0.0112(16) -0.0018(16)
N4 0.0144(18) 0.028(2) 0.028(2) 0.0019(17) 0.0106(16) -0.0036(16)
N5 0.0154(18) 0.031(2) 0.0171(19) -0.0003(16) 0.0054(16) -0.0015(16)
N6 0.0151(19) 0.033(2) 0.017(2) -0.0018(16) 0.0051(16) 0.0013(17)
N7 0.0168(19) 0.039(2) 0.020(2) -0.0013(18) 0.0069(16) 0.0039(18)
N8 0.0130(19) 0.043(3) 0.022(2) 0.0006(18) 0.0044(16) 0.0043(18)
N9 0.040(3) 0.054(3) 0.046(3) -0.004(3) 0.023(2) 0.001(3)
C1 0.016(2) 0.039(3) 0.021(2) 0.006(2) 0.009(2) -0.003(2)
C2 0.013(2) 0.033(3) 0.020(2) 0.0019(19) 0.0059(18) -0.0024(19)
C3 0.013(2) 0.030(3) 0.027(3) 0.003(2) 0.0085(19) -0.0023(19)
C4 0.014(2) 0.029(2) 0.021(2) 0.0031(19) 0.0064(18) -0.0040(19)
C5 0.015(2) 0.031(3) 0.020(2) 0.0022(19) 0.0073(18) -0.0031(19)
C6 0.035(3) 0.017(2) 0.030(3) 0.011(2) 0.018(2) 0.001(2)
O3 0.33(3) 0.34(3) 0.32(3) -0.004(10) 0.156(15) -0.015(10)

loop_
_atom_type_symbol
_atom_type_description
_atom_type_scat_dispersion_real
_atom_type_scat_dispersion_imag
_atom_type_scat_source
C C 0.0033 0.0016 'International Tables Vol C Tables 4.2.6.8 and 6.1.1.4'
H H 0.0000 0.0000 'International Tables Vol C Tables 4.2.6.8 and 6.1.1.4'
N N 0.0061 0.0033 'International Tables Vol C Tables 4.2.6.8 and 6.1.1.4'
O O 0.0106 0.0060 'International Tables Vol C Tables 4.2.6.8 and 6.1.1.4'
Cu Cu 0.3201 1.2651 'International Tables Vol C Tables 4.2.6.8 and 6.1.1.4'

loop_
_geom_angle_atom_site_label_1
_geom_angle_atom_site_label_2
_geom_angle_atom_site_label_3
_geom_angle
_geom_angle_site_symmetry_1
_geom_angle_site_symmetry_3
C6 Cu1 N2 115.0(2) . 6
C6 Cu1 N7 110.5(2) . .
N2 Cu1 N7 112.70(17) 6 .
C6 Cu1 N3 114.7(2) . 2
N2 Cu1 N3 103.94(16) 6 2
N7 Cu1 N3 98.79(16) . 2
N9 Cu2 N5 129.8(2) 6_566 .
N9 Cu2 N4 120.7(2) 6_566 .
N5 Cu2 N4 89.40(16) . .
N9 Cu2 N6 114.9(2) 6_566 2
N5 Cu2 N6 97.23(16) . 2
N4 Cu2 N6 97.95(16) . 2
C4 N1 N2 104.4(4) . .
N3 N2 N1 110.0(4) . .
N3 N2 Cu1 124.4(3) . 6_556
N1 N2 Cu1 124.2(3) . 6_556
N2 N3 N4 109.1(4) . .
N2 N3 Cu1 129.5(3) . 2
N4 N3 Cu1 121.1(3) . 2
C4 N4 N3 105.0(4) . .
C4 N4 Cu2 131.2(3) . .
N3 N4 Cu2 122.1(3) . .
C5 N5 N6 105.5(4) . .
C5 N5 Cu2 131.9(3) . .
N6 N5 Cu2 121.4(3) . .
N7 N6 N5 109.0(4) . .
N7 N6 Cu2 124.8(3) . 2
N5 N6 Cu2 126.0(3) . 2
N6 N7 N8 109.5(4) . .
N6 N7 Cu1 120.5(3) . .
N8 N7 Cu1 129.9(3) . .
C5 N8 N7 104.6(4) . .
C6 N9 Cu2 174.6(5) . 6_565
C3 C1 C2 122.7(4) 7_556 .
C3 C1 H1 118.7 7_556 .
C2 C1 H1 118.7 . .
C1 C2 C3 118.6(4) . .
C1 C2 C5 117.5(4) . .
C3 C2 C5 123.8(4) . .
C1 C3 C2 118.7(4) 7_556 .
C1 C3 C4 117.2(4) 7_556 .
C2 C3 C4 124.0(4) . .
N1 C4 N4 111.4(4) . .
N1 C4 C3 122.0(4) . .
N4 C4 C3 126.5(5) . .
N5 C5 N8 111.5(4) . .
N5 C5 C2 126.9(4) . .
N8 C5 C2 121.5(4) . .
N9 C6 Cu1 170.5(5) . .

loop_
_geom_bond_atom_site_label_1
_geom_bond_atom_site_label_2
_geom_bond_distance
_geom_bond_site_symmetry_2
Cu1 C6 1.930(5) .
Cu1 N2 2.032(4) 6
Cu1 N7 2.070(4) .
Cu1 N3 2.083(4) 2
Cu2 N9 1.902(6) 6_566
Cu2 N5 2.064(4) .
Cu2 N4 2.090(4) .
Cu2 N6 2.111(4) 2
N1 C4 1.340(7) .
N1 N2 1.345(6) .
N2 N3 1.307(6) .
N2 Cu1 2.032(4) 6_556
N3 N4 1.346(6) .
N3 Cu1 2.083(4) 2
N4 C4 1.335(6) .
N5 C5 1.324(6) .
N5 N6 1.340(6) .
N6 N7 1.307(6) .
N6 Cu2 2.111(4) 2
N7 N8 1.350(6) .
N8 C5 1.329(6) .
N9 C6 1.133(8) .
N9 Cu2 1.902(6) 6_565
C1 C3 1.395(7) 7_556
C1 C2 1.397(6) .
C1 H1 0.9300 .
C2 C3 1.407(7) .
C2 C5 1.478(6) .
C3 C1 1.395(7) 7_556
C3 C4 1.466(6) .

loop_
_geom_torsion_atom_site_label_1
_geom_torsion_atom_site_label_2
_geom_torsion_atom_site_label_3
_geom_torsion_atom_site_label_4
_geom_torsion
_geom_torsion_site_symmetry_1
_geom_torsion_site_symmetry_2
_geom_torsion_site_symmetry_3
_geom_torsion_site_symmetry_4
C4 N1 N2 N3 -0.6(6) . . . .
C4 N1 N2 Cu1 166.5(3) . . . 6_556
N1 N2 N3 N4 0.5(6) . . . .
Cu1 N2 N3 N4 -166.6(3) 6_556 . . .
N1 N2 N3 Cu1 -173.8(3) . . . 2
Cu1 N2 N3 Cu1 19.1(6) 6_556 . . 2
N2 N3 N4 C4 -0.2(5) . . . .
Cu1 N3 N4 C4 174.7(3) 2 . . .
N2 N3 N4 Cu2 166.9(3) . . . .
Cu1 N3 N4 Cu2 -18.2(5) 2 . . .
N9 Cu2 N4 C4 -100.5(5) 6_566 . . .
N5 Cu2 N4 C4 37.0(5) . . . .
N6 Cu2 N4 C4 134.2(4) 2 . . .
N9 Cu2 N4 N3 96.2(4) 6_566 . . .
N5 Cu2 N4 N3 -126.3(4) . . . .
N6 Cu2 N4 N3 -29.1(4) 2 . . .
N9 Cu2 N5 C5 91.9(5) 6_566 . . .
N4 Cu2 N5 C5 -39.1(5) . . . .
N6 Cu2 N5 C5 -137.0(4) 2 . . .
N9 Cu2 N5 N6 -102.4(4) 6_566 . . .
N4 Cu2 N5 N6 126.7(4) . . . .
N6 Cu2 N5 N6 28.8(3) 2 . . .
C5 N5 N6 N7 -0.2(5) . . . .
Cu2 N5 N6 N7 -169.3(3) . . . .
C5 N5 N6 Cu2 -174.1(3) . . . 2
Cu2 N5 N6 Cu2 16.8(5) . . . 2
N5 N6 N7 N8 -0.7(6) . . . .
Cu2 N6 N7 N8 173.2(3) 2 . . .
N5 N6 N7 Cu1 175.0(3) . . . .
Cu2 N6 N7 Cu1 -11.1(6) 2 . . .
C6 Cu1 N7 N6 83.8(4) . . . .
N2 Cu1 N7 N6 -146.0(4) 6 . . .
N3 Cu1 N7 N6 -36.8(4) 2 . . .
C6 Cu1 N7 N8 -101.5(5) . . . .
N2 Cu1 N7 N8 28.7(5) 6 . . .
N3 Cu1 N7 N8 137.9(5) 2 . . .
N6 N7 N8 C5 1.4(6) . . . .
Cu1 N7 N8 C5 -173.8(4) . . . .
C3 C1 C2 C3 0.6(9) 7_556 . . .
C3 C1 C2 C5 -176.6(5) 7_556 . . .
C1 C2 C3 C1 -0.6(8) . . . 7_556
C5 C2 C3 C1 176.4(5) . . . 7_556
C1 C2 C3 C4 -176.9(5) . . . .
C5 C2 C3 C4 0.1(8) . . . .
N2 N1 C4 N4 0.5(6) . . . .
N2 N1 C4 C3 176.4(5) . . . .
N3 N4 C4 N1 -0.2(5) . . . .
Cu2 N4 C4 N1 -165.7(4) . . . .
N3 N4 C4 C3 -175.9(5) . . . .
Cu2 N4 C4 C3 18.7(8) . . . .
C1 C3 C4 N1 -47.3(7) 7_556 . . .
C2 C3 C4 N1 129.0(6) . . . .
C1 C3 C4 N4 128.0(5) 7_556 . . .
C2 C3 C4 N4 -55.7(8) . . . .
N6 N5 C5 N8 1.1(6) . . . .
Cu2 N5 C5 N8 168.6(3) . . . .
N6 N5 C5 C2 177.5(5) . . . .
Cu2 N5 C5 C2 -15.1(8) . . . .
N7 N8 C5 N5 -1.6(6) . . . .
N7 N8 C5 C2 -178.1(4) . . . .
C1 C2 C5 N5 -128.7(6) . . . .
C3 C2 C5 N5 54.3(8) . . . .
C1 C2 C5 N8 47.3(7) . . . .
C3 C2 C5 N8 -129.7(6) . . . .
Cu2 N9 C6 Cu1 -14(9) 6_565 . . .
N2 Cu1 C6 N9 -155(3) 6 . . .
N7 Cu1 C6 N9 -26(3) . . . .
N3 Cu1 C6 N9 84(3) 2 . . .
